data_1561335
loop_
_publ_author_name
'Padalwar, Nitin Balkrushna'
'Vidyasagar, Kanamaluru'

_publ_section_title
;
 Synthetic and structural investigations of mercurous and mercuric
 organophosphonates and phenylarsonates
;
_journal_name_full 'Journal of Solid State Chemistry'
_journal_page_first 83
_journal_page_last 94
_journal_paper_doi 10.1016/j.jssc.2016.08.012
_journal_volume 243
_journal_year 2016
_chemical_formula_moiety 'C6 H6 Hg2 O6 P2'
_chemical_formula_sum 'C6 H6 Hg2 O6 P2'
_chemical_formula_weight 637.23
_space_group_IT_number 15
_space_group_name_Hall '-C 2yc'
_space_group_name_H-M_alt 'C 1 2/c 1'
_symmetry_cell_setting monoclinic
_symmetry_space_group_name_Hall '-C 2yc'
_symmetry_space_group_name_H-M 'C 1 2/c 1'
_atom_sites_solution_hydrogens geom
_atom_sites_solution_primary direct
_atom_sites_solution_secondary difmap
_audit_creation_method SHELXL-97
_cell_angle_alpha 90.00
_cell_angle_beta 107.043(3)
_cell_angle_gamma 90.00
_cell_formula_units_Z 4
_cell_length_a 25.3443(10)
_cell_length_b 5.4417(2)
_cell_length_c 7.8749(3)
_cell_measurement_reflns_used 14418
_cell_measurement_temperature 296(2)
_cell_measurement_theta_max 26.00
_cell_measurement_theta_min 1.68
_cell_volume 1038.38(7)
_computing_cell_refinement APEXII,Bruker,2004
_computing_data_collection APEXII,Bruker,2004
_computing_data_reduction SAINT,Bruker,2004
_computing_molecular_graphics 'ORTEP-3 (Farrugia, 1997)'
_computing_publication_material 'SHELXL-97 (Sheldrick, 1997)'
_computing_structure_refinement 'SHELXL-97 (Sheldrick, 1997)'
_computing_structure_solution 'SHELXS-97 (Sheldrick, 1997)'
_diffrn_ambient_temperature 296(2)
_diffrn_measured_fraction_theta_full 1.000
_diffrn_measured_fraction_theta_max 1.000
_diffrn_measurement_device_type 'Bruker ApexII ccd area detector'
_diffrn_measurement_method 'phi and omega scans'
_diffrn_radiation_monochromator graphite
_diffrn_radiation_source 'fine-focus sealed tube'
_diffrn_radiation_type MoK\a
_diffrn_radiation_wavelength 0.71073
_diffrn_reflns_av_R_equivalents 0.0786
_diffrn_reflns_av_sigmaI/netI 0.0326
_diffrn_reflns_limit_h_max 30
_diffrn_reflns_limit_h_min -30
_diffrn_reflns_limit_k_max 6
_diffrn_reflns_limit_k_min -6
_diffrn_reflns_limit_l_max 9
_diffrn_reflns_limit_l_min -9
_diffrn_reflns_number 14418
_diffrn_reflns_theta_full 26.00
_diffrn_reflns_theta_max 26.00
_diffrn_reflns_theta_min 1.68
_exptl_absorpt_coefficient_mu 29.849
_exptl_absorpt_correction_T_max 0.1543
_exptl_absorpt_correction_T_min 0.1543
_exptl_absorpt_correction_type multi-scan
_exptl_absorpt_process_details SADABS(Bruker,2004)
_exptl_crystal_colour colorless
_exptl_crystal_density_diffrn 4.063
_exptl_crystal_density_method 'not measured'
_exptl_crystal_description platelet
_exptl_crystal_F_000 1112
_exptl_crystal_size_max 0.10
_exptl_crystal_size_mid 0.10
_exptl_crystal_size_min 0.10
_refine_diff_density_max 2.896
_refine_diff_density_min -3.219
_refine_diff_density_rms 0.702
_refine_ls_extinction_method none
_refine_ls_goodness_of_fit_ref 1.165
_refine_ls_hydrogen_treatment mixed
_refine_ls_matrix_type full
_refine_ls_number_parameters 73
_refine_ls_number_reflns 1018
_refine_ls_number_restraints 0
_refine_ls_restrained_S_all 1.165
_refine_ls_R_factor_all 0.0390
_refine_ls_R_factor_gt 0.0301
_refine_ls_shift/su_max 0.000
_refine_ls_shift/su_mean 0.000
_refine_ls_structure_factor_coef Fsqd
_refine_ls_weighting_details 'calc w=1/[\s^2^(Fo^2^)+(0.0784P)^2^+0.0000P] where P=(Fo^2^+2Fc^2^)/3'
_refine_ls_weighting_scheme calc
_refine_ls_wR_factor_gt 0.0909
_refine_ls_wR_factor_ref 0.1144
_reflns_number_gt 903
_reflns_number_total 1018
_reflns_threshold_expression >2sigma(I)
_cod_data_source_file JSSC-2016-243-83.cif
_cod_data_source_block Hg2O6P2C6H6
_cod_original_sg_symbol_Hall -c2yc
_cod_original_sg_symbol_H-M C2/c
_cod_database_code 1561335

loop_
_symmetry_equiv_pos_as_xyz
'x, y, z'
'-x, y, -z+1/2'
'x+1/2, y+1/2, z'
'-x+1/2, y+1/2, -z+1/2'
'-x, -y, -z'
'x, -y, z-1/2'
'-x+1/2, -y+1/2, -z'
'x+1/2, -y+1/2, z-1/2'

loop_
_atom_site_label
_atom_site_type_symbol
_atom_site_fract_x
_atom_site_fract_y
_atom_site_fract_z
_atom_site_U_iso_or_equiv
_atom_site_adp_type
_atom_site_occupancy
_atom_site_symmetry_multiplicity
_atom_site_calc_flag
_atom_site_refinement_flags
_atom_site_disorder_assembly
_atom_site_disorder_group
Hg1 Hg 0.456901(17) 0.15428(7) 0.29683(5) 0.0213(2) Uani 1 1 d . . .
P1 P 0.12245(12) 0.1591(4) 0.4524(3) 0.0120(6) Uani 1 1 d . . .
O1 O 0.3912(4) 0.1856(12) 0.4079(11) 0.0223(18) Uani 1 1 d . . .
O2 O 0.0893(3) 0.2190(13) 0.2651(9) 0.0176(15) Uani 1 1 d . . .
O3 O 0.3847(3) 0.3797(11) 0.0111(10) 0.0171(16) Uani 1 1 d . . .
C1 C 0.1934(4) 0.2052(17) 0.4767(13) 0.015(2) Uani 1 1 d . . .
C2 C 0.2109(5) 0.417(2) 0.4055(15) 0.022(2) Uani 1 1 d . . .
H2 H 0.1849 0.5302 0.3434 0.026 Uiso 1 1 calc R . .
C3 C 0.2663(4) 0.4572(17) 0.4269(14) 0.017(2) Uani 1 1 d . . .
H3 H 0.2769 0.5957 0.3759 0.020 Uiso 1 1 calc R . .

loop_
_atom_site_aniso_label
_atom_site_aniso_U_11
_atom_site_aniso_U_22
_atom_site_aniso_U_33
_atom_site_aniso_U_23
_atom_site_aniso_U_13
_atom_site_aniso_U_12
Hg1 0.0144(4) 0.0278(3) 0.0265(3) -0.00005(15) 0.0137(2) 0.00008(14)
P1 0.0128(14) 0.0125(12) 0.0144(13) -0.0009(8) 0.0096(11) -0.0013(8)
O1 0.018(5) 0.025(4) 0.032(5) -0.009(3) 0.021(4) -0.007(3)
O2 0.019(4) 0.020(3) 0.016(3) -0.002(3) 0.009(3) 0.002(3)
O3 0.019(4) 0.016(3) 0.018(4) 0.000(3) 0.008(3) 0.003(3)
C1 0.015(5) 0.013(4) 0.017(5) -0.001(4) 0.007(4) 0.002(4)
C2 0.017(6) 0.018(5) 0.032(6) 0.007(4) 0.011(5) 0.005(4)
C3 0.015(5) 0.013(4) 0.027(5) 0.010(4) 0.011(4) 0.003(4)

loop_
_atom_type_symbol
_atom_type_description
_atom_type_scat_dispersion_real
_atom_type_scat_dispersion_imag
_atom_type_scat_source
C C 0.0033 0.0016 'International Tables Vol C Tables 4.2.6.8 and 6.1.1.4'
H H 0.0000 0.0000 'International Tables Vol C Tables 4.2.6.8 and 6.1.1.4'
O O 0.0106 0.0060 'International Tables Vol C Tables 4.2.6.8 and 6.1.1.4'
P P 0.1023 0.0942 'International Tables Vol C Tables 4.2.6.8 and 6.1.1.4'
Hg Hg -2.3894 9.2266 'International Tables Vol C Tables 4.2.6.8 and 6.1.1.4'

loop_
_geom_angle_atom_site_label_1
_geom_angle_atom_site_label_2
_geom_angle_atom_site_label_3
_geom_angle
_geom_angle_site_symmetry_1
_geom_angle_site_symmetry_3
O1 Hg1 Hg1 171.5(2) . 2_655
O1 Hg1 O2 77.6(2) . 4_545
Hg1 Hg1 O2 109.00(15) 2_655 4_545
O2 P1 O1 114.4(5) . 7_556
O2 P1 O3 109.2(4) . 4_545
O1 P1 O3 110.3(4) 7_556 4_545
O2 P1 C1 109.5(5) . .
O1 P1 C1 106.6(5) 7_556 .
O3 P1 C1 106.6(4) 4_545 .
P1 O1 Hg1 136.8(5) 7_556 .
P1 O2 Hg1 117.9(4) . 4
C3 C1 C2 117.9(10) 7_556 .
C3 C1 P1 121.9(7) 7_556 .
C2 C1 P1 120.1(8) . .
C3 C2 C1 120.6(10) . .
C3 C2 H2 119.7 . .
C1 C2 H2 119.7 . .
C2 C3 C1 121.4(9) . 7_556
C2 C3 H3 119.3 . .
C1 C3 H3 119.3 7_556 .

loop_
_geom_bond_atom_site_label_1
_geom_bond_atom_site_label_2
_geom_bond_distance
_geom_bond_site_symmetry_2
Hg1 O1 2.102(8) .
Hg1 Hg1 2.5022(8) 2_655
Hg1 O2 2.624(7) 4_545
P1 O2 1.504(7) .
P1 O1 1.506(8) 7_556
P1 O3 1.567(7) 4_545
P1 C1 1.769(11) .
O1 P1 1.506(8) 7_556
O2 Hg1 2.624(7) 4
O3 P1 1.567(7) 4
C1 C3 1.395(14) 7_556
C1 C2 1.408(15) .
C2 C3 1.382(15) .
C2 H2 0.9300 .
C3 C1 1.395(14) 7_556
C3 H3 0.9300 .

loop_
_geom_torsion_atom_site_label_1
_geom_torsion_atom_site_label_2
_geom_torsion_atom_site_label_3
_geom_torsion_atom_site_label_4
_geom_torsion
_geom_torsion_site_symmetry_1
_geom_torsion_site_symmetry_2
_geom_torsion_site_symmetry_3
_geom_torsion_site_symmetry_4
Hg1 Hg1 O1 P1 15(2) 2_655 . . 7_556
O2 Hg1 O1 P1 156.5(8) 4_545 . . 7_556
O1 P1 O2 Hg1 21.3(6) 7_556 . . 4
O3 P1 O2 Hg1 145.4(4) 4_545 . . 4
C1 P1 O2 Hg1 -98.3(5) . . . 4
O2 P1 C1 C3 -139.0(9) . . . 7_556
O1 P1 C1 C3 96.7(9) 7_556 . . 7_556
O3 P1 C1 C3 -21.1(10) 4_545 . . 7_556
O2 P1 C1 C2 44.2(9) . . . .
O1 P1 C1 C2 -80.0(9) 7_556 . . .
O3 P1 C1 C2 162.2(8) 4_545 . . .
C3 C1 C2 C3 1.8(17) 7_556 . . .
P1 C1 C2 C3 178.6(8) . . . .
C1 C2 C3 C1 -1.8(18) . . . 7_556
